data_4102142
loop_
_publ_author_name
'Guohai Xu'
'Xiaoguang Zhang'
'Peng Guo'
'Chengling Pan'
'Hongjie Zhang'
'Cheng Wang'

_publ_section_title
;
 MnII-based MIL-53 Analogues: Synthesis Using Neutral Bridging \m2-Ligands
 and Application in Liquid-Phase Adsorption and Separation of C6-C8
 Aromatics
;
_journal_name_full 'Journal of the American Chemical Society'
_journal_page_first 3656
_journal_page_last 3657
_journal_paper_doi 10.1021/ja910818a
_journal_volume 132
_journal_year 2010
_chemical_formula_moiety 'C26 H16 Mn2 N2 O10'
_chemical_formula_sum 'C13 H8 Mn N O5'
_chemical_formula_weight 313.14
_chemical_name_systematic
;
 ?
;
_space_group_IT_number 15
_symmetry_cell_setting monoclinic
_symmetry_space_group_name_Hall '-C 2yc'
_symmetry_space_group_name_H-M 'C 1 2/c 1'
_atom_sites_solution_hydrogens geom
_atom_sites_solution_primary direct
_atom_sites_solution_secondary difmap
_audit_creation_method SHELXL-97
_cell_angle_alpha 90.000(5)
_cell_angle_beta 119.543(5)
_cell_angle_gamma 90.000(5)
_cell_formula_units_Z 8
_cell_length_a 16.370(5)
_cell_length_b 19.019(5)
_cell_length_c 11.193(5)
_cell_measurement_temperature 173(2)
_cell_measurement_theta_max 26.0
_cell_measurement_theta_min 3.0
_cell_volume 3031.8(18)
_computing_cell_refinement 'Bruker SMART'
_computing_data_collection 'Bruker SMART'
_computing_data_reduction 'Bruker SAINT software (Bruker, 1999)'
_computing_molecular_graphics 'SHELXTL-PLUS (Sheldrick, 1990)'
_computing_publication_material SHELXL-97
_computing_structure_refinement 'SHELXL-97 (Sheldrick, 1997)'
_computing_structure_solution 'SHELXS-97(Sheldrick, 1997)'
_diffrn_ambient_temperature 173(2)
_diffrn_measured_fraction_theta_full 0.965
_diffrn_measured_fraction_theta_max 0.965
_diffrn_measurement_device_type 'Bruker SMART APEX CCD'
_diffrn_measurement_method '\w scan'
_diffrn_radiation_monochromator graphite
_diffrn_radiation_source 'fine-focus sealed tube'
_diffrn_radiation_type MoK\a
_diffrn_radiation_wavelength 0.71069
_diffrn_reflns_av_R_equivalents 0.0355
_diffrn_reflns_av_sigmaI/netI 0.0397
_diffrn_reflns_limit_h_max 20
_diffrn_reflns_limit_h_min -16
_diffrn_reflns_limit_k_max 23
_diffrn_reflns_limit_k_min -23
_diffrn_reflns_limit_l_max 13
_diffrn_reflns_limit_l_min -13
_diffrn_reflns_number 9271
_diffrn_reflns_theta_full 26.02
_diffrn_reflns_theta_max 26.02
_diffrn_reflns_theta_min 2.99
_diffrn_standards_decay_% none
_diffrn_standards_interval_count none
_diffrn_standards_interval_time none
_diffrn_standards_number none
_exptl_absorpt_coefficient_mu 0.886
_exptl_absorpt_correction_T_max 0.593
_exptl_absorpt_correction_T_min 0.441
_exptl_absorpt_correction_type empirical
_exptl_absorpt_process_details SADABS
_exptl_crystal_colour red
_exptl_crystal_density_diffrn 1.372
_exptl_crystal_density_method 'not measured'
_exptl_crystal_description rod
_exptl_crystal_F_000 1264
_exptl_crystal_size_max 0.35
_exptl_crystal_size_mid 0.17
_exptl_crystal_size_min 0.13
_refine_diff_density_max 0.897
_refine_diff_density_min -0.384
_refine_diff_density_rms 0.083
_refine_ls_extinction_method none
_refine_ls_goodness_of_fit_ref 1.070
_refine_ls_hydrogen_treatment constr
_refine_ls_matrix_type full
_refine_ls_number_parameters 183
_refine_ls_number_reflns 2886
_refine_ls_number_restraints 0
_refine_ls_restrained_S_all 1.070
_refine_ls_R_factor_all 0.0633
_refine_ls_R_factor_gt 0.0442
_refine_ls_shift/su_max 0.000
_refine_ls_shift/su_mean 0.000
_refine_ls_structure_factor_coef Fsqd
_refine_ls_weighting_details 'calc w=1/[\s^2^(Fo^2^)+(0.0701P)^2^+3.0357P] where P=(Fo^2^+2Fc^2^)/3'
_refine_ls_weighting_scheme calc
_refine_ls_wR_factor_gt 0.1127
_refine_ls_wR_factor_ref 0.1256
_reflns_number_gt 2216
_reflns_number_total 2886
_reflns_threshold_expression >2sigma(I)
_cod_data_source_file ja910818a_si_002_07.cif
_cod_data_source_block 4vac
_cod_database_code 4102142

loop_
_symmetry_equiv_pos_as_xyz
'x, y, z'
'-x, y, -z+1/2'
'x+1/2, y+1/2, z'
'-x+1/2, y+1/2, -z+1/2'
'-x, -y, -z'
'x, -y, z-1/2'
'-x+1/2, -y+1/2, -z'
'x+1/2, -y+1/2, z-1/2'

loop_
_atom_site_label
_atom_site_type_symbol
_atom_site_fract_x
_atom_site_fract_y
_atom_site_fract_z
_atom_site_U_iso_or_equiv
_atom_site_adp_type
_atom_site_occupancy
_atom_site_symmetry_multiplicity
_atom_site_calc_flag
_atom_site_refinement_flags
_atom_site_disorder_assembly
_atom_site_disorder_group
C1 C 0.6673(2) 0.16793(15) 0.2242(3) 0.0263(7) Uani 1 1 d . . .
C2 C 0.3318(2) -0.09779(16) -0.1628(3) 0.0285(7) Uani 1 1 d . . .
C3 C 0.3995(3) -0.08042(17) -0.0308(4) 0.0393(9) Uani 1 1 d . . .
H3 H 0.4436 -0.1138 0.0241 0.047 Uiso 1 1 calc R . .
C4 C 0.4025(2) -0.01361(17) 0.0208(4) 0.0389(9) Uani 1 1 d . . .
H4 H 0.4480 -0.0030 0.1104 0.047 Uiso 1 1 calc R . .
C5 C 0.3385(2) 0.03747(15) -0.0592(3) 0.0273(7) Uani 1 1 d . . .
C6 C 0.2708(3) 0.01979(19) -0.1924(4) 0.0446(10) Uani 1 1 d . . .
H6 H 0.2278 0.0534 -0.2490 0.054 Uiso 1 1 calc R . .
C7 C 0.2675(3) -0.04766(18) -0.2408(4) 0.0453(10) Uani 1 1 d . . .
H7 H 0.2202 -0.0593 -0.3287 0.054 Uiso 1 1 calc R . .
C8 C 0.3460(2) 0.11073(15) -0.0038(3) 0.0261(7) Uani 1 1 d . . .
C9 C 0.0146(4) 0.1599(2) -0.0228(6) 0.0719(16) Uani 1 1 d . . .
H9 H -0.0058 0.2025 -0.0059 0.086 Uiso 1 1 calc R . .
C10 C -0.0127(4) 0.0977(2) 0.0088(7) 0.0835(19) Uani 1 1 d . . .
H10 H -0.0506 0.0988 0.0491 0.100 Uiso 1 1 calc R . .
C11 C 0.0146(2) 0.03385(17) -0.0176(4) 0.0387(9) Uani 1 1 d . . .
C12 C 0.0715(2) 0.03525(16) -0.0769(3) 0.0336(8) Uani 1 1 d . . .
H12 H 0.0914 -0.0067 -0.0970 0.040 Uiso 1 1 calc R . .
C13 C 0.0989(2) 0.09841(16) -0.1062(3) 0.0329(7) Uani 1 1 d . . .
H13 H 0.1373 0.0990 -0.1457 0.040 Uiso 1 1 calc R . .
N1 N 0.07025(18) 0.15892(13) -0.0778(3) 0.0311(6) Uani 1 1 d . . .
O1 O 0.73954(15) 0.18599(11) 0.3338(2) 0.0312(5) Uani 1 1 d . . .
O2 O 0.59296(15) 0.20423(10) 0.1638(2) 0.0292(5) Uani 1 1 d . . .
O3 O 0.41417(15) 0.12190(11) 0.1116(2) 0.0344(6) Uani 1 1 d . . .
O4 O 0.28238(15) 0.15450(10) -0.0757(2) 0.0312(5) Uani 1 1 d . . .
O5 O 0.09684(15) 0.21971(11) -0.1085(2) 0.0323(5) Uani 1 1 d . . .
Mn1 Mn 0.5000 0.19953(3) 0.2500 0.0219(2) Uani 1 2 d S . .
Mn2 Mn 0.2500 0.2500 0.0000 0.02095(19) Uani 1 2 d S . .

loop_
_atom_site_aniso_label
_atom_site_aniso_U_11
_atom_site_aniso_U_22
_atom_site_aniso_U_33
_atom_site_aniso_U_23
_atom_site_aniso_U_13
_atom_site_aniso_U_12
C1 0.0244(16) 0.0210(15) 0.0307(16) -0.0043(12) 0.0115(14) -0.0031(12)
C2 0.0230(15) 0.0229(15) 0.0327(17) -0.0049(13) 0.0084(13) -0.0015(12)
C3 0.0387(19) 0.0251(16) 0.0326(18) -0.0035(14) 0.0010(15) 0.0075(14)
C4 0.0339(18) 0.0274(17) 0.0293(17) -0.0060(13) -0.0044(15) 0.0056(13)
C5 0.0239(15) 0.0180(14) 0.0325(16) -0.0062(12) 0.0081(13) -0.0006(11)
C6 0.039(2) 0.0314(18) 0.0327(18) -0.0056(15) -0.0061(16) 0.0166(15)
C7 0.036(2) 0.0352(19) 0.0315(18) -0.0133(15) -0.0086(16) 0.0122(15)
C8 0.0228(15) 0.0182(14) 0.0330(17) -0.0029(12) 0.0104(14) -0.0030(11)
C9 0.088(3) 0.028(2) 0.145(5) 0.033(2) 0.092(4) 0.022(2)
C10 0.102(4) 0.032(2) 0.176(6) 0.039(3) 0.114(4) 0.023(2)
C11 0.0267(17) 0.0265(17) 0.056(2) 0.0183(15) 0.0153(17) 0.0018(13)
C12 0.0328(18) 0.0217(15) 0.0328(17) 0.0021(13) 0.0059(15) -0.0077(13)
C13 0.0314(17) 0.0268(16) 0.0327(17) 0.0004(13) 0.0097(15) -0.0070(13)
N1 0.0225(13) 0.0213(13) 0.0410(15) 0.0132(11) 0.0090(12) -0.0011(10)
O1 0.0239(11) 0.0259(11) 0.0345(12) -0.0115(9) 0.0074(10) -0.0008(8)
O2 0.0290(12) 0.0197(10) 0.0339(12) -0.0003(9) 0.0115(10) 0.0039(8)
O3 0.0241(12) 0.0224(11) 0.0396(13) -0.0109(9) 0.0027(10) -0.0030(8)
O4 0.0296(12) 0.0184(10) 0.0342(12) -0.0018(9) 0.0069(10) 0.0045(9)
O5 0.0195(10) 0.0190(10) 0.0456(14) 0.0145(9) 0.0064(10) -0.0025(8)
Mn1 0.0162(3) 0.0121(3) 0.0264(3) 0.000 0.0020(3) 0.000
Mn2 0.0163(3) 0.0120(3) 0.0268(3) 0.0030(2) 0.0047(3) 0.0004(2)

loop_
_atom_type_symbol
_atom_type_description
_atom_type_scat_dispersion_real
_atom_type_scat_dispersion_imag
_atom_type_scat_source
C C 0.0033 0.0016 'International Tables Vol C Tables 4.2.6.8 and 6.1.1.4'
H H 0.0000 0.0000 'International Tables Vol C Tables 4.2.6.8 and 6.1.1.4'
N N 0.0061 0.0033 'International Tables Vol C Tables 4.2.6.8 and 6.1.1.4'
O O 0.0106 0.0060 'International Tables Vol C Tables 4.2.6.8 and 6.1.1.4'
Mn Mn 0.3368 0.7283 'International Tables Vol C Tables 4.2.6.8 and 6.1.1.4'

loop_
_geom_angle_atom_site_label_1
_geom_angle_atom_site_label_2
_geom_angle_atom_site_label_3
_geom_angle
_geom_angle_site_symmetry_1
_geom_angle_site_symmetry_3
_geom_angle_publ_flag
O1 C1 O2 124.4(3) . . ?
O1 C1 C2 118.0(3) . 5_655 ?
O2 C1 C2 117.6(3) . 5_655 ?
C7 C2 C3 118.4(3) . . ?
C7 C2 C1 120.3(3) . 5_655 ?
C3 C2 C1 121.1(3) . 5_655 ?
C2 C3 C4 120.6(3) . . ?
C2 C3 H3 119.7 . . ?
C4 C3 H3 119.7 . . ?
C5 C4 C3 120.9(3) . . ?
C5 C4 H4 119.6 . . ?
C3 C4 H4 119.6 . . ?
C4 C5 C6 118.2(3) . . ?
C4 C5 C8 120.0(3) . . ?
C6 C5 C8 121.7(3) . . ?
C7 C6 C5 120.1(3) . . ?
C7 C6 H6 120.0 . . ?
C5 C6 H6 120.0 . . ?
C2 C7 C6 121.8(3) . . ?
C2 C7 H7 119.1 . . ?
C6 C7 H7 119.1 . . ?
O3 C8 O4 125.9(3) . . ?
O3 C8 C5 115.9(3) . . ?
O4 C8 C5 118.2(3) . . ?
N1 C9 C10 119.5(4) . . ?
N1 C9 H9 120.3 . . ?
C10 C9 H9 120.3 . . ?
C9 C10 C11 121.7(4) . . ?
C9 C10 H10 119.1 . . ?
C11 C10 H10 119.1 . . ?
C10 C11 C12 116.8(3) . . ?
C10 C11 C11 121.8(4) . 5 ?
C12 C11 C11 121.4(4) . 5 ?
C13 C12 C11 120.4(3) . . ?
C13 C12 H12 119.8 . . ?
C11 C12 H12 119.8 . . ?
N1 C13 C12 120.0(3) . . ?
N1 C13 H13 120.0 . . ?
C12 C13 H13 120.0 . . ?
C9 N1 O5 119.4(3) . . ?
C9 N1 C13 121.5(3) . . ?
O5 N1 C13 119.0(3) . . ?
C1 O1 Mn2 129.0(2) . 2_655 ?
C1 O2 Mn1 116.1(2) . . ?
C8 O3 Mn1 145.1(2) . . ?
C8 O4 Mn2 125.70(19) . . ?
N1 O5 Mn1 125.02(17) . 7 ?
N1 O5 Mn2 119.89(16) . . ?
Mn1 O5 Mn2 114.92(9) 7 . ?
O3 Mn1 O3 90.61(13) . 2_655 ?
O3 Mn1 O2 89.77(9) . 2_655 ?
O3 Mn1 O2 93.55(9) 2_655 2_655 ?
O3 Mn1 O2 93.55(9) . . ?
O3 Mn1 O2 89.77(9) 2_655 . ?
O2 Mn1 O2 175.28(11) 2_655 . ?
O3 Mn1 O5 176.47(9) . 8_556 ?
O3 Mn1 O5 88.71(9) 2_655 8_556 ?
O2 Mn1 O5 93.73(9) 2_655 8_556 ?
O2 Mn1 O5 82.98(9) . 8_556 ?
O3 Mn1 O5 88.71(9) . 7 ?
O3 Mn1 O5 176.47(9) 2_655 7 ?
O2 Mn1 O5 82.98(9) 2_655 7 ?
O2 Mn1 O5 93.73(9) . 7 ?
O5 Mn1 O5 92.18(11) 8_556 7 ?
O1 Mn2 O1 180.00(9) 8_455 2_655 ?
O1 Mn2 O4 86.21(9) 8_455 7 ?
O1 Mn2 O4 93.79(9) 2_655 7 ?
O1 Mn2 O4 93.79(9) 8_455 . ?
O1 Mn2 O4 86.21(9) 2_655 . ?
O4 Mn2 O4 180.00(13) 7 . ?
O1 Mn2 O5 94.90(8) 8_455 . ?
O1 Mn2 O5 85.10(8) 2_655 . ?
O4 Mn2 O5 90.19(8) 7 . ?
O4 Mn2 O5 89.81(8) . . ?
O1 Mn2 O5 85.10(8) 8_455 7 ?
O1 Mn2 O5 94.90(8) 2_655 7 ?
O4 Mn2 O5 89.81(8) 7 7 ?
O4 Mn2 O5 90.19(8) . 7 ?
O5 Mn2 O5 180.00(10) . 7 ?

loop_
_geom_bond_atom_site_label_1
_geom_bond_atom_site_label_2
_geom_bond_distance
_geom_bond_site_symmetry_2
_geom_bond_publ_flag
C1 O1 1.262(4) . ?
C1 O2 1.266(4) . ?
C1 C2 1.504(4) 5_655 ?
C2 C7 1.368(5) . ?
C2 C3 1.381(4) . ?
C2 C1 1.504(4) 5_655 ?
C3 C4 1.387(5) . ?
C3 H3 0.9300 . ?
C4 C5 1.385(4) . ?
C4 H4 0.9300 . ?
C5 C6 1.391(4) . ?
C5 C8 1.505(4) . ?
C6 C7 1.383(5) . ?
C6 H6 0.9300 . ?
C7 H7 0.9300 . ?
C8 O3 1.240(4) . ?
C8 O4 1.265(4) . ?
C9 N1 1.328(5) . ?
C9 C10 1.370(6) . ?
C9 H9 0.9300 . ?
C10 C11 1.375(6) . ?
C10 H10 0.9300 . ?
C11 C12 1.386(5) . ?
C11 C11 1.491(6) 5 ?
C12 C13 1.377(4) . ?
C12 H12 0.9300 . ?
C13 N1 1.339(4) . ?
C13 H13 0.9300 . ?
N1 O5 1.338(3) . ?
O1 Mn2 2.158(2) 2_655 ?
O2 Mn1 2.168(2) . ?
O3 Mn1 2.099(2) . ?
O4 Mn2 2.178(2) . ?
O5 Mn1 2.215(2) 7 ?
O5 Mn2 2.256(2) . ?
Mn1 O3 2.099(2) 2_655 ?
Mn1 O2 2.168(2) 2_655 ?
Mn1 O5 2.215(2) 8_556 ?
Mn1 O5 2.215(2) 7 ?
Mn2 O1 2.158(2) 8_455 ?
Mn2 O1 2.158(2) 2_655 ?
Mn2 O4 2.178(2) 7 ?
Mn2 O5 2.256(2) 7 ?

loop_
_geom_torsion_atom_site_label_1
_geom_torsion_atom_site_label_2
_geom_torsion_atom_site_label_3
_geom_torsion_atom_site_label_4
_geom_torsion
_geom_torsion_site_symmetry_1
_geom_torsion_site_symmetry_2
_geom_torsion_site_symmetry_3
_geom_torsion_site_symmetry_4
_geom_torsion_publ_flag
C7 C2 C3 C4 -0.4(6) . . . . ?
C1 C2 C3 C4 174.7(4) 5_655 . . . ?
C2 C3 C4 C5 -0.9(6) . . . . ?
C3 C4 C5 C6 0.4(6) . . . . ?
C3 C4 C5 C8 -176.8(4) . . . . ?
C4 C5 C6 C7 1.3(6) . . . . ?
C8 C5 C6 C7 178.5(4) . . . . ?
C3 C2 C7 C6 2.2(6) . . . . ?
C1 C2 C7 C6 -173.0(4) 5_655 . . . ?
C5 C6 C7 C2 -2.7(7) . . . . ?
C4 C5 C8 O3 3.4(5) . . . . ?
C6 C5 C8 O3 -173.7(3) . . . . ?
C4 C5 C8 O4 -174.8(3) . . . . ?
C6 C5 C8 O4 8.1(5) . . . . ?
N1 C9 C10 C11 -1.4(9) . . . . ?
C9 C10 C11 C12 0.4(8) . . . . ?
C9 C10 C11 C11 179.6(6) . . . 5 ?
C10 C11 C12 C13 0.4(6) . . . . ?
C11 C11 C12 C13 -178.8(4) 5 . . . ?
C11 C12 C13 N1 -0.2(5) . . . . ?
C10 C9 N1 O5 -179.9(5) . . . . ?
C10 C9 N1 C13 1.5(7) . . . . ?
C12 C13 N1 C9 -0.8(5) . . . . ?
C12 C13 N1 O5 -179.3(3) . . . . ?
O2 C1 O1 Mn2 29.9(5) . . . 2_655 ?
C2 C1 O1 Mn2 -148.4(2) 5_655 . . 2_655 ?
O1 C1 O2 Mn1 -78.9(3) . . . . ?
C2 C1 O2 Mn1 99.4(3) 5_655 . . . ?
O4 C8 O3 Mn1 -21.2(6) . . . . ?
C5 C8 O3 Mn1 160.8(3) . . . . ?
O3 C8 O4 Mn2 -18.5(5) . . . . ?
C5 C8 O4 Mn2 159.5(2) . . . . ?
C9 N1 O5 Mn1 -58.5(4) . . . 7 ?
C13 N1 O5 Mn1 120.1(3) . . . 7 ?
C9 N1 O5 Mn2 116.5(4) . . . . ?
C13 N1 O5 Mn2 -64.9(3) . . . . ?
C8 O3 Mn1 O3 -175.8(4) . . . 2_655 ?
C8 O3 Mn1 O2 90.6(4) . . . 2_655 ?
C8 O3 Mn1 O2 -86.0(4) . . . . ?
C8 O3 Mn1 O5 -97.0(14) . . . 8_556 ?
C8 O3 Mn1 O5 7.6(4) . . . 7 ?
C1 O2 Mn1 O3 -96.4(2) . . . . ?
C1 O2 Mn1 O3 -5.8(2) . . . 2_655 ?
C1 O2 Mn1 O2 128.92(19) . . . 2_655 ?
C1 O2 Mn1 O5 82.9(2) . . . 8_556 ?
C1 O2 Mn1 O5 174.6(2) . . . 7 ?
C8 O4 Mn2 O1 134.9(2) . . . 8_455 ?
C8 O4 Mn2 O1 -45.1(2) . . . 2_655 ?
C8 O4 Mn2 O4 -64(100) . . . 7 ?
C8 O4 Mn2 O5 -130.2(2) . . . . ?
C8 O4 Mn2 O5 49.8(2) . . . 7 ?
N1 O5 Mn2 O1 152.8(2) . . . 8_455 ?
Mn1 O5 Mn2 O1 -31.76(12) 7 . . 8_455 ?
N1 O5 Mn2 O1 -27.2(2) . . . 2_655 ?
Mn1 O5 Mn2 O1 148.24(12) 7 . . 2_655 ?
N1 O5 Mn2 O4 -121.0(2) . . . 7 ?
Mn1 O5 Mn2 O4 54.45(12) 7 . . 7 ?
N1 O5 Mn2 O4 59.0(2) . . . . ?
Mn1 O5 Mn2 O4 -125.55(12) 7 . . . ?
N1 O5 Mn2 O5 75(100) . . . 7 ?
Mn1 O5 Mn2 O5 -110(100) 7 . . 7 ?
